data_1569325
loop_
_publ_author_name
'Korzun, Andr&#xe9;'
'Crespi, Stefano'
'Golz, Christopher'
'Bismuto, Alessandro'

_publ_section_title
;
 Replacing the BO in BODIPY: unlocking the path to SBDIPY and BIDIPY
 chromophores.
;
_journal_issue 24
_journal_name_full 'Chemical science'
_journal_page_first 6579
_journal_page_last 6584
_journal_paper_doi 10.1039/d3sc01493b
_journal_volume 14
_journal_year 2023
_chemical_absolute_configuration unk
_chemical_formula_moiety 'C13 H15 Br2 N2 Sb'
_chemical_formula_sum 'C13 H15 Br2 N2 Sb'
_chemical_formula_weight 480.84
_space_group_crystal_system monoclinic
_space_group_IT_number 9
_space_group_name_Hall 'C -2yc'
_space_group_name_H-M_alt 'C 1 c 1'
_atom_sites_solution_hydrogens geom
_atom_sites_solution_primary dual
_audit_creation_date 2022-07-19
_audit_creation_method
;
FinalCif V106 by Daniel Kratzert, Freiburg 2022,
https://dkratzert.de/finalcif.html
;
_audit_update_record
;
2023-02-13 deposited with the CCDC.	2023-05-29 downloaded from the CCDC.
;
_cell_angle_alpha 90
_cell_angle_beta 108.934(2)
_cell_angle_gamma 90
_cell_formula_units_Z 4
_cell_length_a 17.2704(8)
_cell_length_b 12.0396(6)
_cell_length_c 7.6022(3)
_cell_measurement_reflns_used 9738
_cell_measurement_temperature 100.00
_cell_measurement_theta_max 33.920
_cell_measurement_theta_min 2.494
_cell_volume 1495.19(12)
_computing_cell_refinement 'SAINT V8.40B (?, 2016)'
_computing_data_collection 'Bruker BIS V6.2.15/2021-03-15 && APEX4 2021.4-0'
_computing_data_reduction 'SAINT V8.40B (?, 2016)'
_computing_molecular_graphics 'Olex2 1.5 (Dolomanov et al., 2009)'
_computing_publication_material 'Olex2 1.5 (Dolomanov et al., 2009)'
_computing_structure_refinement 'XL  (Sheldrick, 2008)'
_computing_structure_solution 'XT  (Sheldrick, 2015)'
_diffrn_ambient_environment N~2~
_diffrn_ambient_temperature 100.00
_diffrn_detector CPAD
_diffrn_detector_area_resol_mean 7.41
_diffrn_detector_type 'Bruker PHOTON III'
_diffrn_measured_fraction_theta_full 1.000
_diffrn_measured_fraction_theta_max 0.967
_diffrn_measurement_device 'four-circle diffractometer'
_diffrn_measurement_device_type 'Bruker D8 VENTURE dual wavelength Mo/Ag'
_diffrn_measurement_method '\w and \f scans'
_diffrn_measurement_specimen_support 'MiTeGen micromount'
_diffrn_radiation_monochromator 'mirror optics'
_diffrn_radiation_probe x-ray
_diffrn_radiation_type MoK\a
_diffrn_radiation_wavelength 0.71073
_diffrn_reflns_av_R_equivalents 0.0238
_diffrn_reflns_av_unetI/netI 0.0131
_diffrn_reflns_Laue_measured_fraction_full 1.000
_diffrn_reflns_Laue_measured_fraction_max 0.967
_diffrn_reflns_limit_h_max 27
_diffrn_reflns_limit_h_min -27
_diffrn_reflns_limit_k_max 17
_diffrn_reflns_limit_k_min -18
_diffrn_reflns_limit_l_max 11
_diffrn_reflns_limit_l_min -11
_diffrn_reflns_number 49573
_diffrn_reflns_point_group_measured_fraction_full 1.000
_diffrn_reflns_point_group_measured_fraction_max 0.931
_diffrn_reflns_theta_full 25.242
_diffrn_reflns_theta_max 34.086
_diffrn_reflns_theta_min 2.101
_diffrn_source 'microfocus sealed X-ray tube'
_diffrn_source_current 1.4
_diffrn_source_power 0.07
_diffrn_source_type 'Incoatec I\ms'
_diffrn_source_voltage 50.0
_diffrn_standards_number 0
_exptl_absorpt_coefficient_mu 7.175
_exptl_absorpt_correction_T_max 0.9330
_exptl_absorpt_correction_T_min 0.2075
_exptl_absorpt_correction_type numerical
_exptl_absorpt_process_details
;
SADABS-2016/2 (Bruker,2016/2) was used for absorption correction.
wR2(int) was 0.1270 before and 0.0349 after correction.
The Ratio of minimum to maximum transmission is 0.2224.
The \l/2 correction factor is Not present.
;
_exptl_crystal_colour yellow
_exptl_crystal_colour_primary yellow
_exptl_crystal_density_diffrn 2.136
_exptl_crystal_description plate
_exptl_crystal_F_000 912
_exptl_crystal_size_max 0.394
_exptl_crystal_size_mid 0.209
_exptl_crystal_size_min 0.02
_refine_diff_density_max 0.313
_refine_diff_density_min -0.451
_refine_diff_density_rms 0.066
_refine_ls_abs_structure_details
;
 Refined as an inversion twin.
;
_refine_ls_abs_structure_Flack 0.164(4)
_refine_ls_extinction_method none
_refine_ls_goodness_of_fit_ref 1.033
_refine_ls_hydrogen_treatment constr
_refine_ls_matrix_type full
_refine_ls_number_parameters 168
_refine_ls_number_reflns 5708
_refine_ls_number_restraints 2
_refine_ls_restrained_S_all 1.033
_refine_ls_R_factor_all 0.0141
_refine_ls_R_factor_gt 0.0137
_refine_ls_shift/su_max 0.001
_refine_ls_shift/su_mean 0.000
_refine_ls_structure_factor_coef Fsqd
_refine_ls_weighting_details 'w=1/[\s^2^(Fo^2^)+(0.0202P)^2^+0.7778P] where P=(Fo^2^+2Fc^2^)/3'
_refine_ls_weighting_scheme calc
_refine_ls_wR_factor_gt 0.0330
_refine_ls_wR_factor_ref 0.0332
_reflns_Friedel_coverage 0.923
_reflns_Friedel_fraction_full 1.000
_reflns_Friedel_fraction_max 0.895
_reflns_number_gt 5655
_reflns_number_total 5708
_reflns_threshold_expression 'I > 2\s(I)'
_cod_data_source_file d3sc01493b2.cif
_cod_data_source_block mo_1724_cg_0m
_cod_database_code 1569325
_shelx_shelxl_version_number 2018/3
_olex2_refinement_description
;
1. Twinned data refinement
 Scales: 0.836(4)
 0.164(4)
2. Fixed Uiso
 At 1.2 times of:
  All C(H) groups
 At 1.5 times of:
  All C(H,H,H) groups
3.a Aromatic/amide H refined with riding coordinates:
 C3(H3), C6(H6), C9(H9)
3.b Idealised Me refined as rotating group:
 C1(H1A,H1B,H1C), C11(H11A,H11B,H11C), C12(H12A,H12B,H12C), C13(H13A,H13B,H13C)
;
_olex2_submission_special_instructions 'No special instructions were received'
_shelx_space_group_comment
;
The symmetry employed for this shelxl refinement is uniquely defined
by the following loop, which should always be used as a source of
symmetry information in preference to the above space-group names.
They are only intended as comments.
;
_shelx_estimated_absorpt_t_min 0.164
_shelx_estimated_absorpt_t_max 0.870
_diffrn_measurement_ambient_temperature_device_make 'Oxford Cryostream 800'

loop_
_space_group_symop_operation_xyz
'x, y, z'
'x, -y, z+1/2'
'x+1/2, y+1/2, z'
'x+1/2, -y+1/2, z+1/2'

loop_
_atom_site_label
_atom_site_type_symbol
_atom_site_fract_x
_atom_site_fract_y
_atom_site_fract_z
_atom_site_U_iso_or_equiv
_atom_site_adp_type
_atom_site_occupancy
_atom_site_site_symmetry_order
_atom_site_calc_flag
_atom_site_refinement_flags_posn
_atom_site_refinement_flags_adp
_atom_site_refinement_flags_occupancy
_atom_site_disorder_assembly
_atom_site_disorder_group
Sb1 Sb 0.50944(2) 0.84795(2) 0.55771(2) 0.01153(3) Uani 1 1 d . . . . .
Br1 Br 0.59940(2) 0.89266(2) 0.32714(2) 0.01619(4) Uani 1 1 d . . . . .
Br2 Br 0.41611(2) 0.78781(2) 0.76936(3) 0.02170(5) Uani 1 1 d . . . . .
N1 N 0.57643(11) 0.70340(14) 0.6506(2) 0.0124(3) Uani 1 1 d . . . . .
N2 N 0.43189(11) 0.75034(14) 0.3471(2) 0.0130(3) Uani 1 1 d . . . . .
C1 C 0.68943(14) 0.80385(19) 0.8851(3) 0.0178(4) Uani 1 1 d . . . . .
H1A H 0.689159 0.861134 0.793298 0.027 Uiso 1 1 calc R U . . .
H1B H 0.746030 0.787378 0.960661 0.027 Uiso 1 1 calc R U . . .
H1C H 0.659134 0.830594 0.965619 0.027 Uiso 1 1 calc R U . . .
C2 C 0.65003(12) 0.70152(17) 0.7876(3) 0.0137(3) Uani 1 1 d . . . . .
C3 C 0.67563(13) 0.59137(18) 0.8257(3) 0.0168(3) Uani 1 1 d . . . . .
H3 H 0.725986 0.567672 0.912830 0.020 Uiso 1 1 calc R U . . .
C4 C 0.61464(13) 0.52232(17) 0.7140(3) 0.0154(3) Uani 1 1 d . . . . .
C5 C 0.55179(13) 0.59335(17) 0.6035(3) 0.0133(3) Uani 1 1 d . . . . .
C6 C 0.47881(13) 0.56362(17) 0.4678(3) 0.0135(3) Uani 1 1 d . . . . .
H6 H 0.466461 0.486559 0.454547 0.016 Uiso 1 1 calc R U . . .
C7 C 0.42243(12) 0.63455(16) 0.3504(3) 0.0132(3) Uani 1 1 d . . . . .
C8 C 0.34868(13) 0.60614(17) 0.2063(3) 0.0145(3) Uani 1 1 d . . . . .
C9 C 0.31649(13) 0.70404(18) 0.1167(3) 0.0160(3) Uani 1 1 d . . . . .
H9 H 0.268045 0.710941 0.012744 0.019 Uiso 1 1 calc R U . . .
C10 C 0.36814(12) 0.79139(17) 0.2067(3) 0.0139(3) Uani 1 1 d . . . . .
C11 C 0.35905(14) 0.91181(18) 0.1611(3) 0.0188(4) Uani 1 1 d . . . . .
H11A H 0.361622 0.954160 0.272951 0.028 Uiso 1 1 calc R U . . .
H11B H 0.306193 0.924907 0.064816 0.028 Uiso 1 1 calc R U . . .
H11C H 0.403346 0.935715 0.115500 0.028 Uiso 1 1 calc R U . . .
C12 C 0.31324(14) 0.49248(18) 0.1640(3) 0.0184(4) Uani 1 1 d . . . . .
H12A H 0.348135 0.447221 0.113208 0.028 Uiso 1 1 calc R U . . .
H12B H 0.258212 0.497381 0.072724 0.028 Uiso 1 1 calc R U . . .
H12C H 0.310079 0.458115 0.278363 0.028 Uiso 1 1 calc R U . . .
C13 C 0.61502(16) 0.39792(18) 0.7111(3) 0.0209(4) Uani 1 1 d . . . . .
H13A H 0.617658 0.369573 0.833729 0.031 Uiso 1 1 calc R U . . .
H13B H 0.662764 0.371732 0.680142 0.031 Uiso 1 1 calc R U . . .
H13C H 0.564900 0.371077 0.617480 0.031 Uiso 1 1 calc R U . . .

loop_
_atom_site_aniso_label
_atom_site_aniso_U_11
_atom_site_aniso_U_22
_atom_site_aniso_U_33
_atom_site_aniso_U_23
_atom_site_aniso_U_13
_atom_site_aniso_U_12
Sb1 0.01255(5) 0.00718(5) 0.01457(5) -0.00130(4) 0.00400(4) -0.00096(4)
Br1 0.01580(9) 0.01313(8) 0.02038(9) 0.00342(7) 0.00687(7) -0.00026(7)
Br2 0.02802(11) 0.01802(9) 0.02524(11) -0.00348(8) 0.01716(9) -0.00310(8)
N1 0.0130(7) 0.0086(7) 0.0146(7) -0.0004(5) 0.0031(6) -0.0002(5)
N2 0.0131(7) 0.0094(7) 0.0154(7) -0.0010(5) 0.0034(6) -0.0021(5)
C1 0.0166(8) 0.0174(9) 0.0172(9) -0.0036(7) 0.0023(7) -0.0022(7)
C2 0.0147(8) 0.0132(8) 0.0134(8) 0.0003(6) 0.0049(7) 0.0002(6)
C3 0.0180(9) 0.0149(8) 0.0164(9) 0.0025(6) 0.0042(7) 0.0032(7)
C4 0.0200(9) 0.0114(8) 0.0162(8) 0.0024(6) 0.0076(7) 0.0024(7)
C5 0.0169(8) 0.0088(7) 0.0147(8) -0.0001(6) 0.0060(7) -0.0005(6)
C6 0.0164(8) 0.0090(7) 0.0163(8) -0.0012(6) 0.0072(7) -0.0020(6)
C7 0.0153(8) 0.0101(7) 0.0150(8) -0.0022(6) 0.0061(7) -0.0017(6)
C8 0.0151(8) 0.0137(8) 0.0153(8) -0.0034(6) 0.0057(7) -0.0031(6)
C9 0.0140(8) 0.0158(8) 0.0169(8) -0.0009(7) 0.0031(7) -0.0019(6)
C10 0.0135(8) 0.0129(8) 0.0150(8) 0.0005(6) 0.0040(7) -0.0014(6)
C11 0.0196(9) 0.0132(8) 0.0219(10) 0.0027(7) 0.0042(8) 0.0006(7)
C12 0.0188(9) 0.0140(8) 0.0221(9) -0.0051(7) 0.0063(8) -0.0058(7)
C13 0.0299(11) 0.0113(8) 0.0239(10) 0.0033(7) 0.0121(9) 0.0049(8)

loop_
_atom_type_symbol
_atom_type_description
_atom_type_scat_dispersion_real
_atom_type_scat_dispersion_imag
_atom_type_scat_source
C C 0.0033 0.0016 'International Tables Vol C Tables 4.2.6.8 and 6.1.1.4'
H H 0.0000 0.0000 'International Tables Vol C Tables 4.2.6.8 and 6.1.1.4'
Br Br -0.2901 2.4595 'International Tables Vol C Tables 4.2.6.8 and 6.1.1.4'
N N 0.0061 0.0033 'International Tables Vol C Tables 4.2.6.8 and 6.1.1.4'
Sb Sb -0.5866 1.5461 'International Tables Vol C Tables 4.2.6.8 and 6.1.1.4'

loop_
_geom_angle_atom_site_label_1
_geom_angle_atom_site_label_2
_geom_angle_atom_site_label_3
_geom_angle
_geom_angle_site_symmetry_1
_geom_angle_site_symmetry_3
_geom_angle_publ_flag
Br2 Sb1 Br1 175.197(7) . . ?
N1 Sb1 Br1 90.75(5) . . ?
N1 Sb1 Br2 87.00(5) . . ?
N1 Sb1 N2 86.39(7) . . ?
N2 Sb1 Br1 88.61(5) . . ?
N2 Sb1 Br2 87.02(5) . . ?
C2 N1 Sb1 123.57(14) . . ?
C2 N1 C5 108.13(17) . . ?
C5 N1 Sb1 127.89(14) . . ?
C7 N2 Sb1 126.52(14) . . ?
C10 N2 Sb1 123.72(14) . . ?
C10 N2 C7 107.86(17) . . ?
H1A C1 H1B 109.5 . . ?
H1A C1 H1C 109.5 . . ?
H1B C1 H1C 109.5 . . ?
C2 C1 H1A 109.5 . . ?
C2 C1 H1B 109.5 . . ?
C2 C1 H1C 109.5 . . ?
N1 C2 C1 122.20(18) . . ?
N1 C2 C3 109.22(18) . . ?
C3 C2 C1 128.39(19) . . ?
C2 C3 H3 125.9 . . ?
C4 C3 C2 108.30(18) . . ?
C4 C3 H3 125.9 . . ?
C3 C4 C5 106.40(18) . . ?
C3 C4 C13 126.8(2) . . ?
C5 C4 C13 126.8(2) . . ?
N1 C5 C4 107.90(18) . . ?
C6 C5 N1 123.98(18) . . ?
C6 C5 C4 128.10(18) . . ?
C5 C6 H6 116.6 . . ?
C7 C6 C5 126.78(18) . . ?
C7 C6 H6 116.6 . . ?
N2 C7 C8 107.72(18) . . ?
C6 C7 N2 124.26(18) . . ?
C6 C7 C8 127.91(19) . . ?
C7 C8 C12 125.99(19) . . ?
C9 C8 C7 106.84(18) . . ?
C9 C8 C12 127.17(19) . . ?
C8 C9 H9 126.0 . . ?
C8 C9 C10 107.91(18) . . ?
C10 C9 H9 126.0 . . ?
N2 C10 C9 109.64(18) . . ?
N2 C10 C11 122.48(18) . . ?
C9 C10 C11 127.87(19) . . ?
C10 C11 H11A 109.5 . . ?
C10 C11 H11B 109.5 . . ?
C10 C11 H11C 109.5 . . ?
H11A C11 H11B 109.5 . . ?
H11A C11 H11C 109.5 . . ?
H11B C11 H11C 109.5 . . ?
C8 C12 H12A 109.5 . . ?
C8 C12 H12B 109.5 . . ?
C8 C12 H12C 109.5 . . ?
H12A C12 H12B 109.5 . . ?
H12A C12 H12C 109.5 . . ?
H12B C12 H12C 109.5 . . ?
C4 C13 H13A 109.5 . . ?
C4 C13 H13B 109.5 . . ?
C4 C13 H13C 109.5 . . ?
H13A C13 H13B 109.5 . . ?
H13A C13 H13C 109.5 . . ?
H13B C13 H13C 109.5 . . ?

loop_
_geom_bond_atom_site_label_1
_geom_bond_atom_site_label_2
_geom_bond_distance
_geom_bond_site_symmetry_2
_geom_bond_publ_flag
Sb1 Br1 2.7464(2) . ?
Sb1 Br2 2.7193(3) . ?
Sb1 N1 2.0822(17) . ?
Sb1 N2 2.0850(17) . ?
N1 C2 1.357(3) . ?
N1 C5 1.402(3) . ?
N2 C7 1.405(3) . ?
N2 C10 1.354(3) . ?
C1 H1A 0.9800 . ?
C1 H1B 0.9800 . ?
C1 H1C 0.9800 . ?
C1 C2 1.484(3) . ?
C2 C3 1.398(3) . ?
C3 H3 0.9500 . ?
C3 C4 1.393(3) . ?
C4 C5 1.422(3) . ?
C4 C13 1.498(3) . ?
C5 C6 1.392(3) . ?
C6 H6 0.9500 . ?
C6 C7 1.382(3) . ?
C7 C8 1.426(3) . ?
C8 C9 1.384(3) . ?
C8 C12 1.491(3) . ?
C9 H9 0.9500 . ?
C9 C10 1.405(3) . ?
C10 C11 1.487(3) . ?
C11 H11A 0.9800 . ?
C11 H11B 0.9800 . ?
C11 H11C 0.9800 . ?
C12 H12A 0.9800 . ?
C12 H12B 0.9800 . ?
C12 H12C 0.9800 . ?
C13 H13A 0.9800 . ?
C13 H13B 0.9800 . ?
C13 H13C 0.9800 . ?

loop_
_geom_torsion_atom_site_label_1
_geom_torsion_atom_site_label_2
_geom_torsion_atom_site_label_3
_geom_torsion_atom_site_label_4
_geom_torsion
_geom_torsion_site_symmetry_1
_geom_torsion_site_symmetry_2
_geom_torsion_site_symmetry_3
_geom_torsion_site_symmetry_4
_geom_torsion_publ_flag
Sb1 N1 C2 C1 0.3(3) . . . . ?
Sb1 N1 C2 C3 175.69(14) . . . . ?
Sb1 N1 C5 C4 -174.52(14) . . . . ?
Sb1 N1 C5 C6 7.0(3) . . . . ?
Sb1 N2 C7 C6 -19.7(3) . . . . ?
Sb1 N2 C7 C8 163.76(14) . . . . ?
Sb1 N2 C10 C9 -165.23(14) . . . . ?
Sb1 N2 C10 C11 15.7(3) . . . . ?
N1 C2 C3 C4 -2.3(2) . . . . ?
N1 C5 C6 C7 4.8(4) . . . . ?
N2 C7 C8 C9 1.5(2) . . . . ?
N2 C7 C8 C12 -177.7(2) . . . . ?
C1 C2 C3 C4 172.7(2) . . . . ?
C2 N1 C5 C4 -1.7(2) . . . . ?
C2 N1 C5 C6 179.8(2) . . . . ?
C2 C3 C4 C5 1.2(2) . . . . ?
C2 C3 C4 C13 -178.6(2) . . . . ?
C3 C4 C5 N1 0.2(2) . . . . ?
C3 C4 C5 C6 178.7(2) . . . . ?
C4 C5 C6 C7 -173.4(2) . . . . ?
C5 N1 C2 C1 -172.92(19) . . . . ?
C5 N1 C2 C3 2.5(2) . . . . ?
C5 C6 C7 N2 1.9(4) . . . . ?
C5 C6 C7 C8 177.7(2) . . . . ?
C6 C7 C8 C9 -174.9(2) . . . . ?
C6 C7 C8 C12 5.9(4) . . . . ?
C7 N2 C10 C9 0.0(2) . . . . ?
C7 N2 C10 C11 -179.1(2) . . . . ?
C7 C8 C9 C10 -1.5(2) . . . . ?
C8 C9 C10 N2 1.0(3) . . . . ?
C8 C9 C10 C11 -180.0(2) . . . . ?
C10 N2 C7 C6 175.6(2) . . . . ?
C10 N2 C7 C8 -0.9(2) . . . . ?
C12 C8 C9 C10 177.7(2) . . . . ?
C13 C4 C5 N1 -179.9(2) . . . . ?
C13 C4 C5 C6 -1.5(4) . . . . ?

loop_
_twin_individual_id
_twin_individual_mass_fraction_refined
1 0.836(4)
2 0.164(4)
